data_2312500
loop_
_publ_author_name
'Goll&#xe9;-Leidreiter, Philipp'
'Bhat, Shrikant'
'Wiehl, Leonore'
'Wen, Qingbo'
'Kroll, Peter'
'Ishikawa, Ryo'
'Etter, Martin'
'Farla, Robert'
'Ikuhara, Yuichi'
'Riedel, Ralf'
'Kolb, Ute'

_publ_section_title
;
 Crystal structures of two new high-pressure oxynitrides with composition
 SnGe<sub>4</sub>N<sub>4</sub>O<sub>4</sub>, from single-crystal electron
 diffraction.
;
_journal_coeditor_code JE5053SUP1
_journal_issue 3
_journal_name_full 'Acta crystallographica Section B, Structural science, crystal engineering and materials'
_journal_paper_doi 10.1107/S2052520624002683
_journal_volume 80
_journal_year 2024
_chemical_formula_sum 'Ge24 N24 O24 Sn6'
_chemical_formula_weight 3174.6
_space_group_IT_number 166
_space_group_name_Hall '-R 3 2"'
_space_group_name_H-M_alt 'R -3 m :H'
_symmetry_cell_setting trigonal
_symmetry_Int_Tables_number 166
_symmetry_space_group_name_Hall '-R 3 2"'
_symmetry_space_group_name_H-M 'R -3 m :H'
_cell_angle_alpha 90
_cell_angle_beta 90
_cell_angle_gamma 120
_cell_formula_units_Z 1
_cell_length_a 5.846(1)
_cell_length_b 5.846(1)
_cell_length_c 28.23(5)
_cell_measurement_reflns_used none
_cell_measurement_temperature ?
_cell_measurement_theta_max none
_cell_measurement_theta_min none
_cell_volume 835.5(15)
_diffrn_ambient_temperature 293
_diffrn_detector 'gatan ultrascan 4000'
_diffrn_measured_fraction_theta_full 0.98
_diffrn_measured_fraction_theta_max 0.91
_diffrn_measurement_device 'transmission electron microscope'
_diffrn_measurement_device_type 'Tecnai F30 ST'
_diffrn_measurement_method 'ADT with precession'
_diffrn_radiation_probe electron
_diffrn_radiation_type electron
_diffrn_radiation_wavelength 0.0197
_diffrn_reflns_av_unetI/netI 0.0369
_diffrn_reflns_limit_h_max 6
_diffrn_reflns_limit_h_min -7
_diffrn_reflns_limit_k_max 8
_diffrn_reflns_limit_k_min -8
_diffrn_reflns_limit_l_max 34
_diffrn_reflns_limit_l_min -39
_diffrn_reflns_number 9657
_diffrn_reflns_theta_full 0.74
_diffrn_reflns_theta_max 0.82
_diffrn_reflns_theta_min 0.06
_exptl_absorpt_coefficient_mu 0
_exptl_absorpt_correction_type none
_exptl_crystal_density_diffrn 6.3092
_exptl_crystal_F_000 342.882
_refine_diff_density_max 0.51
_refine_diff_density_min -0.56
_refine_ls_extinction_method none
_refine_ls_goodness_of_fit_gt 5.2215
_refine_ls_goodness_of_fit_ref 5.0091
_refine_ls_number_constraints 0
_refine_ls_number_parameters 148
_refine_ls_number_reflns 1734
_refine_ls_number_restraints 0
_refine_ls_R_factor_all 0.1243
_refine_ls_R_factor_gt 0.1172
_refine_ls_shift/su_max 0.0458
_refine_ls_shift/su_mean 0.0040
_refine_ls_structure_factor_coef F
_refine_ls_weighting_details 'calc w=1/[\s^2^(Fo)+(0.01P)^2^+0.0000P] where P=(Fo+2Fc)/3'
_refine_ls_weighting_scheme sigma
_refine_ls_wR_factor_gt 0.1379
_refine_ls_wR_factor_ref 0.1387
_reflns_number_gt 1577
_reflns_number_total 1734
_reflns_threshold_expression I>3\s(I)
_cod_data_source_file je5053.cif
_cod_data_source_block Cr3_HH266
_cod_depositor_comments
;
The following automatic conversions were performed:

data item '_cell_measurement_temperature' value 'none' was changed to
'?' -- the value is undefined or not given.

Automatic conversion script
Id: cif_fix_values 8170 2020-07-09 18:12:32Z antanas 
;
_cod_original_cell_volume 835.5244
_cod_original_sg_symbol_H-M 'R -3 m'
_cod_database_code 2312500

loop_
_space_group_symop_id
_space_group_symop_operation_xyz
1 x,y,z
2 -y,x-y,z
3 -x+y,-x,z
4 y,x,-z
5 x-y,-y,-z
6 -x,-x+y,-z
7 -x,-y,-z
8 y,-x+y,-z
9 x-y,x,-z
10 -y,-x,z
11 -x+y,y,z
12 x,x-y,z
13 x+2/3,y+1/3,z+1/3
14 -y+2/3,x-y+1/3,z+1/3
15 -x+y+2/3,-x+1/3,z+1/3
16 y+2/3,x+1/3,-z+1/3
17 x-y+2/3,-y+1/3,-z+1/3
18 -x+2/3,-x+y+1/3,-z+1/3
19 -x+2/3,-y+1/3,-z+1/3
20 y+2/3,-x+y+1/3,-z+1/3
21 x-y+2/3,x+1/3,-z+1/3
22 -y+2/3,-x+1/3,z+1/3
23 -x+y+2/3,y+1/3,z+1/3
24 x+2/3,x-y+1/3,z+1/3
25 x+1/3,y+2/3,z+2/3
26 -y+1/3,x-y+2/3,z+2/3
27 -x+y+1/3,-x+2/3,z+2/3
28 y+1/3,x+2/3,-z+2/3
29 x-y+1/3,-y+2/3,-z+2/3
30 -x+1/3,-x+y+2/3,-z+2/3
31 -x+1/3,-y+2/3,-z+2/3
32 y+1/3,-x+y+2/3,-z+2/3
33 x-y+1/3,x+2/3,-z+2/3
34 -y+1/3,-x+2/3,z+2/3
35 -x+y+1/3,y+2/3,z+2/3
36 x+1/3,x-y+2/3,z+2/3

loop_
_atom_site_label
_atom_site_type_symbol
_atom_site_fract_x
_atom_site_fract_y
_atom_site_fract_z
_atom_site_adp_type
_atom_site_U_iso_or_equiv
_atom_site_site_symmetry_multiplicity
_atom_site_occupancy
_atom_site_calc_flag
_atom_site_refinement_flags
_atom_site_disorder_assembly
_atom_site_disorder_group
Sn1 Sn -0.333333 0.333333 0.76041(9) Uiso -0.0006(7) 6 1 d . . .
Ge1 Ge 0.333333 0.666667 0.72862(13) Uiso 0.0034(9) 6 1 d . . .
Ge2 Ge -0.166667 0.666667 0.666667 Uiso -0.0013(7) 9 1 d . . .
Ge3 Ge 0.166667 0.333333 0.833333 Uiso -0.0036(7) 9 1 d . . .
N2 N -0.0207(14) 0.4897(7) 0.7092(2) Uiso -0.0002(15) 18 1 d . . .
O2 O -0.1573(7) 0.1573(7) 0.7956(2) Uiso 0.0059(15) 18 1 d . . .
O1 O 0 1 0.7003(3) Uiso -0.002(2) 6 1 d . . .
N1 N 0.333333 0.666667 0.7963(3) Uiso -0.0189(16) 6 1 d . . .

loop_
_atom_type_symbol
_atom_type_scat_source
Ge International_Tables_Vol_C
N International_Tables_Vol_C
O International_Tables_Vol_C
Sn International_Tables_Vol_C

loop_
_exptl_crystal_face_index_h
_exptl_crystal_face_index_k
_exptl_crystal_face_index_l
_exptl_crystal_face_perp_dist
? ? ? ?

loop_
_geom_angle_atom_site_label_1
_geom_angle_atom_site_label_2
_geom_angle_atom_site_label_3
_geom_angle_site_symmetry_1
_geom_angle_site_symmetry_2
_geom_angle_site_symmetry_3
_geom_angle
_geom_angle_publ_flag
N2 Sn1 N2 . . 2_565 79.5(2) ?
N2 Sn1 N2 . . 3_455 79.5(2) ?
N2 Sn1 O2 . . . 90.3(2) ?
N2 Sn1 O2 . . 2_565 90.35(18) ?
N2 Sn1 O2 . . 3_455 166.8(3) ?
N2 Sn1 N2 2_565 . 3_455 79.5(3) ?
N2 Sn1 O2 2_565 . . 166.8(3) ?
N2 Sn1 O2 2_565 . 2_565 90.3(3) ?
N2 Sn1 O2 2_565 . 3_455 90.3(2) ?
N2 Sn1 O2 3_455 . . 90.3(3) ?
N2 Sn1 O2 3_455 . 2_565 166.8(3) ?
N2 Sn1 O2 3_455 . 3_455 90.3(2) ?
O2 Sn1 O2 . . 2_565 98.3(2) ?
O2 Sn1 O2 . . 3_455 98.3(2) ?
O2 Sn1 O2 2_565 . 3_455 98.3(2) ?
N2 Ge1 N2 . . 2_665 111.8(3) ?
N2 Ge1 N2 . . 3_565 111.8(3) ?
N2 Ge1 N1 . . . 107.0(2) ?
N2 Ge1 N2 2_665 . 3_565 111.8(4) ?
N2 Ge1 N1 2_665 . . 107.0(2) ?
N2 Ge1 N1 3_565 . . 107.0(2) ?
N2 Ge2 N2 . . 2_565 84.9(3) ?
N2 Ge2 N2 . . 17_566 95.1(3) ?
N2 Ge2 N2 . . 18_456 180 ?
N2 Ge2 O1 . . . 95.5(2) ?
N2 Ge2 O1 . . 16_356 84.5(2) ?
N2 Ge2 N2 2_565 . 17_566 180 ?
N2 Ge2 N2 2_565 . 18_456 95.1(3) ?
N2 Ge2 O1 2_565 . . 95.5(3) ?
N2 Ge2 O1 2_565 . 16_356 84.5(3) ?
N2 Ge2 N2 17_566 . 18_456 84.9(3) ?
N2 Ge2 O1 17_566 . . 84.5(2) ?
N2 Ge2 O1 17_566 . 16_356 95.5(2) ?
N2 Ge2 O1 18_456 . . 84.5(3) ?
N2 Ge2 O1 18_456 . 16_356 95.5(3) ?
O1 Ge2 O1 . . 16_356 180 ?
O2 Ge3 O2 . . 3_555 89.6(2) ?
O2 Ge3 O2 . . 28_556 180 ?
O2 Ge3 O2 . . 29_556 90.4(2) ?
O2 Ge3 N1 . . . 95.8(2) ?
O2 Ge3 N1 . . 28_446 84.2(2) ?
O2 Ge3 O2 3_555 . 28_556 90.4(2) ?
O2 Ge3 O2 3_555 . 29_556 180 ?
O2 Ge3 N1 3_555 . . 95.80(19) ?
O2 Ge3 N1 3_555 . 28_446 84.21(19) ?
O2 Ge3 O2 28_556 . 29_556 89.6(2) ?
O2 Ge3 N1 28_556 . . 84.2(2) ?
O2 Ge3 N1 28_556 . 28_446 95.8(2) ?
O2 Ge3 N1 29_556 . . 84.21(19) ?
O2 Ge3 N1 29_556 . 28_446 95.79(19) ?
N1 Ge3 N1 . . 28_446 180 ?
Sn1 N2 Ge1 . . . 120.6(3) ?
Sn1 N2 Ge2 . . . 97.5(3) ?
Sn1 N2 Ge2 . . 3_455 97.47(18) ?
Ge1 N2 Ge2 . . . 121.4(2) ?
Ge1 N2 Ge2 . . 3_455 121.4(4) ?
Ge2 N2 Ge2 . . 3_455 92.0(3) ?
Sn1 O2 Ge3 . . . 126.80(19) ?
Sn1 O2 Ge3 . . 2_555 126.80(19) ?
Ge3 O2 Ge3 . . 2_555 96.7(3) ?
Ge2 O1 Ge2 . . 2_675 98.1(3) ?
Ge2 O1 Ge2 . . 3_465 98.1(3) ?
Ge2 O1 Ge2 2_675 . 3_465 98.1(3) ?
Ge1 N1 Ge3 . . . 121.78(19) ?
Ge1 N1 Ge3 . . 2_665 121.78(19) ?
Ge1 N1 Ge3 . . 3_565 121.78(19) ?
Ge3 N1 Ge3 . . 2_665 94.8(3) ?
Ge3 N1 Ge3 . . 3_565 94.8(3) ?
Ge3 N1 Ge3 2_665 . 3_565 94.8(3) ?

loop_
_geom_bond_atom_site_label_1
_geom_bond_atom_site_label_2
_geom_bond_site_symmetry_1
_geom_bond_site_symmetry_2
_geom_bond_distance
_geom_bond_publ_flag
Sn1 N2 . . 2.144(7) ?
Sn1 N2 . 2_565 2.144(8) ?
Sn1 N2 . 3_455 2.144(7) ?
Sn1 O2 . . 2.042(6) ?
Sn1 O2 . 2_565 2.042(6) ?
Sn1 O2 . 3_455 2.042(6) ?
Ge1 N2 . . 1.874(7) ?
Ge1 N2 . 2_665 1.874(8) ?
Ge1 N2 . 3_565 1.874(7) ?
Ge1 N1 . . 1.911(9) ?
Ge2 N2 . . 2.031(7) ?
Ge2 N2 . 2_565 2.031(5) ?
Ge2 N2 . 17_566 2.031(7) ?
Ge2 N2 . 18_456 2.031(9) ?
Ge2 O1 . . 1.936(5) ?
Ge2 O1 . 16_356 1.936(5) ?
Ge3 O2 . . 1.957(5) ?
Ge3 O2 . 3_555 1.957(6) ?
Ge3 O2 . 28_556 1.957(5) ?
Ge3 O2 . 29_556 1.957(6) ?
Ge3 N1 . . 1.985(4) ?
Ge3 N1 . 28_446 1.985(4) ?

loop_
_reflns_scale_group_code
_reflns_scale_meas_intensity
1 913.727
2 906.419
3 839.560
4 1122.255
5 1181.056
6 897.868
7 1191.909
8 1088.840
9 1095.389
10 1076.315
11 1039.143
12 1116.366
13 1201.088
14 1212.641
15 1229.208
16 1128.484
17 1287.412
18 1205.587
19 1178.182
20 1241.940
21 1156.922
22 1301.369
23 1412.854
24 1239.056
25 1208.774
26 1391.043
27 1447.101
28 1389.980
29 1506.674
30 1416.159
31 1499.179
32 1551.924
33 1685.941
34 1671.234
35 1688.151
36 1591.183
37 1764.176
38 1541.593
39 1786.510
40 1639.528
41 1760.217
42 1627.591
43 1807.177
44 1677.733
45 1763.766
46 1552.024
47 1743.306
48 1672.791
49 1634.005
50 1790.093
51 1890.095
52 2087.690
53 1896.097
54 2262.992
55 2291.880
56 1801.737
57 1999.408
58 2075.638
59 1892.790
60 2067.972
61 1738.254
62 1863.934
63 2174.971
64 2073.636
65 1946.186
66 1969.991
67 1859.242
68 1894.552
69 1880.948
70 1465.789
71 1805.909
72 1642.148
73 1653.415
74 1613.966
75 1781.703
76 1882.134
77 2052.442
78 1873.204
79 1907.710
80 1984.846
81 1791.676
82 2391.347
83 1665.108
84 1959.155
85 1929.581
86 1874.395
87 1469.022
88 1657.378
89 1399.855
90 1339.734
91 1657.710
92 1681.600
93 1841.207
94 1631.561
95 1762.676
96 1700.861
97 1798.194
98 1605.689
99 1583.697
100 1646.643
101 1574.537
102 1657.903
103 1506.031
104 1475.863
105 1413.644
106 1541.845
107 1436.541
108 1321.692
109 1398.928
110 1373.281
111 1384.041
112 1284.304
113 1314.246
114 1381.502
115 1186.039
116 1195.622
117 1180.884
118 1204.114
119 1213.676
120 1093.386
121 1065.088
122 1050.668
123 1211.625
124 1310.865
125 1063.617
126 1032.694
127 846.672
128 845.543
129 859.314
130 1059.279
131 825.660
